data_4131274
loop_
_publ_author_name
'Takaya, Jun'
'Iwasawa, Nobuharu'

_publ_section_title
;
 Synthesis, Structure, and Catalysis of Palladium Complexes Bearing a
 Group 13 Metalloligand: Remarkable Effect of an Aluminum-Metalloligand in
 Hydrosilylation of CO<sub>2</sub>.
;
_journal_issue 17
_journal_name_full 'Journal of the American Chemical Society'
_journal_page_first 6074
_journal_page_last 6077
_journal_paper_doi 10.1021/jacs.7b02553
_journal_volume 139
_journal_year 2017
_chemical_formula_sum 'C45 H41 Cl6 Ga2 N3 O1.5 P2'
_chemical_formula_weight 1061.89
_space_group_crystal_system monoclinic
_space_group_IT_number 7
_space_group_name_Hall 'P -2ya'
_space_group_name_H-M_alt 'P 1 a 1'
_atom_sites_solution_hydrogens geom
_audit_creation_method SHELXL-2014/7
_cell_angle_alpha 90
_cell_angle_beta 106.315(5)
_cell_angle_gamma 90
_cell_formula_units_Z 4
_cell_length_a 16.2505(6)
_cell_length_b 18.0456(6)
_cell_length_c 16.4190(8)
_cell_measurement_reflns_used 9138
_cell_measurement_temperature 123(2)
_cell_measurement_theta_max 26.7340
_cell_measurement_theta_min 2.5430
_cell_volume 4621.0(3)
_computing_structure_refinement 'SHELXL-2014/7 (Sheldrick, 2014)'
_diffrn_ambient_temperature 123(2)
_diffrn_measured_fraction_theta_full 0.999
_diffrn_measured_fraction_theta_max 0.997
_diffrn_measurement_device_type CCD
_diffrn_radiation_type MoK\a
_diffrn_radiation_wavelength 0.71073
_diffrn_reflns_av_R_equivalents 0.0834
_diffrn_reflns_av_unetI/netI 0.1076
_diffrn_reflns_Laue_measured_fraction_full 0.999
_diffrn_reflns_Laue_measured_fraction_max 0.997
_diffrn_reflns_limit_h_max 12
_diffrn_reflns_limit_h_min -21
_diffrn_reflns_limit_k_max 22
_diffrn_reflns_limit_k_min -23
_diffrn_reflns_limit_l_max 20
_diffrn_reflns_limit_l_min -21
_diffrn_reflns_number 35225
_diffrn_reflns_point_group_measured_fraction_full 0.710
_diffrn_reflns_point_group_measured_fraction_max 0.671
_diffrn_reflns_theta_full 25.242
_diffrn_reflns_theta_max 27.500
_diffrn_reflns_theta_min 2.257
_exptl_absorpt_coefficient_mu 1.622
_exptl_absorpt_correction_T_max 1.00000
_exptl_absorpt_correction_T_min 0.94239
_exptl_absorpt_correction_type multi-scan
_exptl_crystal_colour yellow
_exptl_crystal_density_diffrn 1.526
_exptl_crystal_description prism
_exptl_crystal_F_000 2152
_exptl_crystal_size_max 0.230
_exptl_crystal_size_mid 0.080
_exptl_crystal_size_min 0.020
_refine_diff_density_max 0.728
_refine_diff_density_min -0.823
_refine_diff_density_rms 0.113
_refine_ls_abs_structure_details
;
 Flack x determined using 2374 quotients [(I+)-(I-)]/[(I+)+(I-)]
 (Parsons, Flack and Wagner, Acta Cryst. B69 (2013) 249-259).
;
_refine_ls_abs_structure_Flack 0.517(10)
_refine_ls_extinction_method none
_refine_ls_goodness_of_fit_ref 1.038
_refine_ls_hydrogen_treatment constr
_refine_ls_matrix_type full
_refine_ls_number_parameters 1072
_refine_ls_number_reflns 14266
_refine_ls_number_restraints 2
_refine_ls_restrained_S_all 1.038
_refine_ls_R_factor_all 0.1076
_refine_ls_R_factor_gt 0.0629
_refine_ls_shift/su_max 0.000
_refine_ls_shift/su_mean 0.000
_refine_ls_structure_factor_coef Fsqd
_refine_ls_weighting_details 'w=1/[\s^2^(Fo^2^)+(0.0680P)^2^+1.0417P] where P=(Fo^2^+2Fc^2^)/3'
_refine_ls_weighting_scheme calc
_refine_ls_wR_factor_gt 0.1285
_refine_ls_wR_factor_ref 0.1484
_reflns_Friedel_coverage 0.345
_reflns_Friedel_fraction_full 0.420
_reflns_Friedel_fraction_max 0.344
_reflns_number_gt 9877
_reflns_number_total 14266
_reflns_threshold_expression 'I > 2\s(I)'
_cod_data_source_file ja7b02553_si_002.cif
_cod_data_source_block 2b_PGaP
_cod_original_sg_symbol_H-M Pa
_cod_original_formula_sum 'C45 H41 Cl6 Ga2 N3 O1.50 P2'
_cod_database_code 4131274
_shelx_shelxl_version_number 2014/7
_shelx_space_group_comment
;
The symmetry employed for this shelxl refinement is uniquely defined
by the following loop, which should always be used as a source of
symmetry information in preference to the above space-group names.
They are only intended as comments.
;
_shelx_estimated_absorpt_t_min 0.707
_shelx_estimated_absorpt_t_max 0.968

loop_
_space_group_symop_operation_xyz
'x, y, z'
'x+1/2, -y, z'

loop_
_atom_site_label
_atom_site_type_symbol
_atom_site_fract_x
_atom_site_fract_y
_atom_site_fract_z
_atom_site_U_iso_or_equiv
_atom_site_adp_type
_atom_site_occupancy
_atom_site_site_symmetry_order
_atom_site_calc_flag
_atom_site_refinement_flags_posn
_atom_site_refinement_flags_adp
Ga1 Ga 0.47672(7) 0.56257(6) 0.73200(7) 0.0182(3) Uani 1 1 d . .
Cl1 Cl 0.49935(17) 0.45690(13) 0.67972(18) 0.0235(6) Uani 1 1 d . .
Cl2 Cl 0.56011(17) 0.64062(14) 0.81360(18) 0.0264(7) Uani 1 1 d . .
P1 P 0.64478(18) 0.59185(16) 0.6459(2) 0.0231(7) Uani 1 1 d . .
P2 P 0.58421(19) 0.45935(17) 0.9079(2) 0.0248(7) Uani 1 1 d . .
N1 N 0.4736(5) 0.6244(4) 0.6190(5) 0.017(2) Uani 1 1 d . .
N2 N 0.3541(5) 0.5962(5) 0.6933(6) 0.021(2) Uani 1 1 d . .
N3 N 0.4240(5) 0.5152(4) 0.8258(6) 0.021(2) Uani 1 1 d . .
C1 C 0.5413(7) 0.6335(6) 0.5875(7) 0.024(3) Uani 1 1 d . .
C2 C 0.5301(7) 0.6749(7) 0.5133(8) 0.035(3) Uani 1 1 d . .
H1 H 0.5766 0.6816 0.4895 0.042 Uiso 1 1 calc R U
C3 C 0.4495(8) 0.7069(7) 0.4736(8) 0.038(3) Uani 1 1 d . .
H2 H 0.4422 0.7360 0.4239 0.046 Uiso 1 1 calc R U
C4 C 0.3818(8) 0.6960(6) 0.5066(8) 0.033(3) Uani 1 1 d . .
H3 H 0.3270 0.7164 0.4801 0.039 Uiso 1 1 calc R U
C5 C 0.3964(7) 0.6536(6) 0.5810(7) 0.022(2) Uani 1 1 d . .
C6 C 0.3281(7) 0.6376(6) 0.6224(8) 0.026(3) Uani 1 1 d . .
C7 C 0.2431(7) 0.6621(6) 0.5941(8) 0.025(3) Uani 1 1 d . .
H4 H 0.2248 0.6925 0.5451 0.029 Uiso 1 1 calc R U
C8 C 0.1867(7) 0.6414(6) 0.6385(8) 0.031(3) Uani 1 1 d . .
H5 H 0.1281 0.6555 0.6188 0.037 Uiso 1 1 calc R U
C9 C 0.2157(7) 0.5998(6) 0.7124(8) 0.031(3) Uani 1 1 d . .
H6 H 0.1778 0.5880 0.7453 0.037 Uiso 1 1 calc R U
C10 C 0.2999(7) 0.5756(5) 0.7377(8) 0.023(3) Uani 1 1 d . .
C11 C 0.3393(7) 0.5300(5) 0.8135(7) 0.019(2) Uani 1 1 d . .
C12 C 0.2954(7) 0.5025(6) 0.8678(8) 0.028(3) Uani 1 1 d . .
H7 H 0.2356 0.5111 0.8568 0.033 Uiso 1 1 calc R U
C13 C 0.3386(7) 0.4630(7) 0.9372(9) 0.038(3) Uani 1 1 d . .
H8 H 0.3093 0.4445 0.9756 0.045 Uiso 1 1 calc R U
C14 C 0.4265(7) 0.4497(6) 0.9518(8) 0.030(3) Uani 1 1 d . .
H9 H 0.4576 0.4229 1.0005 0.036 Uiso 1 1 calc R U
C15 C 0.4671(7) 0.4762(6) 0.8945(7) 0.020(2) Uani 1 1 d . .
C16 C 0.6763(7) 0.5519(6) 0.5565(7) 0.022(3) Uani 1 1 d . .
C17 C 0.6190(8) 0.5136(6) 0.4937(8) 0.035(3) Uani 1 1 d . .
H10 H 0.5603 0.5123 0.4925 0.042 Uiso 1 1 calc R U
C18 C 0.6461(9) 0.4764(7) 0.4312(8) 0.039(3) Uani 1 1 d . .
H11 H 0.6060 0.4495 0.3881 0.047 Uiso 1 1 calc R U
C19 C 0.7311(9) 0.4787(7) 0.4321(8) 0.037(3) Uani 1 1 d . .
H12 H 0.7491 0.4552 0.3883 0.044 Uiso 1 1 calc R U
C20 C 0.7893(8) 0.5144(6) 0.4955(8) 0.035(3) Uani 1 1 d . .
H13 H 0.8480 0.5151 0.4963 0.041 Uiso 1 1 calc R U
C21 C 0.7635(8) 0.5503(6) 0.5597(8) 0.030(3) Uani 1 1 d . .
H14 H 0.8048 0.5733 0.6054 0.036 Uiso 1 1 calc R U
C22 C 0.7128(6) 0.6752(6) 0.6729(7) 0.020(3) Uani 1 1 d . .
C23 C 0.7430(7) 0.6943(6) 0.7570(8) 0.031(3) Uani 1 1 d . .
H15 H 0.7303 0.6636 0.7989 0.037 Uiso 1 1 calc R U
C24 C 0.7922(7) 0.7582(6) 0.7819(9) 0.038(3) Uani 1 1 d . .
H16 H 0.8102 0.7727 0.8398 0.046 Uiso 1 1 calc R U
C25 C 0.8144(7) 0.8003(6) 0.7203(10) 0.037(3) Uani 1 1 d . .
H17 H 0.8492 0.8431 0.7362 0.044 Uiso 1 1 calc R U
C26 C 0.7858(7) 0.7799(6) 0.6360(9) 0.031(3) Uani 1 1 d . .
H18 H 0.8021 0.8082 0.5943 0.037 Uiso 1 1 calc R U
C27 C 0.7353(7) 0.7206(6) 0.6123(8) 0.024(3) Uani 1 1 d . .
H19 H 0.7143 0.7087 0.5538 0.029 Uiso 1 1 calc R U
C28 C 0.5913(7) 0.3591(6) 0.9172(7) 0.023(3) Uani 1 1 d . .
C29 C 0.5235(8) 0.3088(6) 0.8910(8) 0.035(3) Uani 1 1 d . .
H20 H 0.4672 0.3273 0.8664 0.042 Uiso 1 1 calc R U
C30 C 0.5358(10) 0.2325(8) 0.9000(9) 0.050(4) Uani 1 1 d . .
H21 H 0.4882 0.1997 0.8842 0.060 Uiso 1 1 calc R U
C31 C 0.6196(10) 0.2045(8) 0.9328(9) 0.048(4) Uani 1 1 d . .
H22 H 0.6294 0.1526 0.9386 0.057 Uiso 1 1 calc R U
C32 C 0.6873(9) 0.2536(7) 0.9564(9) 0.047(4) Uani 1 1 d . .
H23 H 0.7439 0.2352 0.9787 0.057 Uiso 1 1 calc R U
C33 C 0.6743(8) 0.3277(7) 0.9484(8) 0.035(3) Uani 1 1 d . .
H24 H 0.7225 0.3598 0.9642 0.042 Uiso 1 1 calc R U
C34 C 0.6271(7) 0.4901(6) 1.0179(8) 0.028(3) Uani 1 1 d . .
C35 C 0.6569(8) 0.5622(7) 1.0296(9) 0.038(3) Uani 1 1 d . .
H25 H 0.6536 0.5924 0.9815 0.046 Uiso 1 1 calc R U
C36 C 0.6917(8) 0.5913(8) 1.1106(10) 0.048(4) Uani 1 1 d . .
H26 H 0.7118 0.6410 1.1173 0.058 Uiso 1 1 calc R U
C37 C 0.6971(9) 0.5478(9) 1.1813(10) 0.054(4) Uani 1 1 d . .
H27 H 0.7224 0.5666 1.2367 0.064 Uiso 1 1 calc R U
C38 C 0.6645(9) 0.4753(9) 1.1699(9) 0.049(4) Uani 1 1 d . .
H28 H 0.6662 0.4456 1.2182 0.058 Uiso 1 1 calc R U
C39 C 0.6299(8) 0.4465(7) 1.0893(9) 0.038(3) Uani 1 1 d . .
H29 H 0.6082 0.3973 1.0824 0.046 Uiso 1 1 calc R U
Ga2 Ga 0.49130(14) -0.69551(9) 0.25369(12) 0.0729(6) Uani 1 1 d . .
Cl3 Cl 0.4478(4) -0.8030(2) 0.2838(3) 0.0856(15) Uani 1 1 d . .
Cl4 Cl 0.6314(3) -0.6927(2) 0.3092(4) 0.0974(18) Uani 1 1 d . .
Cl5 Cl 0.4584(6) -0.6821(5) 0.1190(3) 0.218(5) Uani 1 1 d . .
Cl6 Cl 0.4318(3) -0.6096(2) 0.3125(4) 0.0894(16) Uani 1 1 d . .
Ga3 Ga 0.79782(7) 0.07235(6) 0.55074(7) 0.0188(3) Uani 1 1 d . .
Cl7 Cl 0.71610(17) 0.15137(14) 0.46463(18) 0.0248(6) Uani 1 1 d . .
Cl8 Cl 0.77395(18) -0.03419(14) 0.6026(2) 0.0284(7) Uani 1 1 d . .
P3 P 0.6995(2) -0.03412(17) 0.3779(2) 0.0289(8) Uani 1 1 d . .
P4 P 0.62257(18) 0.09435(15) 0.63129(19) 0.0217(7) Uani 1 1 d . .
N4 N 0.8543(5) 0.0260(5) 0.4608(6) 0.021(2) Uani 1 1 d . .
N5 N 0.9174(6) 0.1089(4) 0.5942(6) 0.021(2) Uani 1 1 d . .
N6 N 0.7924(6) 0.1331(4) 0.6614(6) 0.022(2) Uani 1 1 d . .
C40 C 0.8156(8) -0.0146(6) 0.3936(8) 0.028(3) Uani 1 1 d . .
C41 C 0.8600(7) -0.0395(7) 0.3381(8) 0.032(3) Uani 1 1 d . .
H30 H 0.8311 -0.0662 0.2884 0.039 Uiso 1 1 calc R U
C42 C 0.9456(9) -0.0253(7) 0.3557(9) 0.046(4) Uani 1 1 d . .
H31 H 0.9769 -0.0434 0.3189 0.055 Uiso 1 1 calc R U
C43 C 0.9870(8) 0.0150(6) 0.4265(8) 0.032(3) Uani 1 1 d . .
H32 H 1.0469 0.0241 0.4398 0.039 Uiso 1 1 calc R U
C44 C 0.9389(7) 0.0424(6) 0.4785(8) 0.027(3) Uani 1 1 d . .
C45 C 0.9732(6) 0.0883(6) 0.5515(7) 0.020(2) Uani 1 1 d . .
C46 C 1.0594(7) 0.1102(6) 0.5845(9) 0.035(3) Uani 1 1 d . .
H33 H 1.1014 0.0944 0.5579 0.042 Uiso 1 1 calc R U
C47 C 1.0827(8) 0.1555(6) 0.6568(9) 0.036(3) Uani 1 1 d . .
H34 H 1.1403 0.1722 0.6779 0.043 Uiso 1 1 calc R U
C48 C 1.0231(7) 0.1757(6) 0.6969(8) 0.029(3) Uani 1 1 d . .
H35 H 1.0385 0.2057 0.7465 0.035 Uiso 1 1 calc R U
C49 C 0.9387(7) 0.1512(6) 0.6632(7) 0.025(3) Uani 1 1 d . .
C50 C 0.8670(7) 0.1674(6) 0.7015(8) 0.022(3) Uani 1 1 d . .
C51 C 0.8746(7) 0.2137(6) 0.7703(7) 0.027(3) Uani 1 1 d . .
H36 H 0.9266 0.2394 0.7953 0.033 Uiso 1 1 calc R U
C52 C 0.8058(7) 0.2214(6) 0.8012(8) 0.029(3) Uani 1 1 d . .
H37 H 0.8096 0.2516 0.8495 0.035 Uiso 1 1 calc R U
C53 C 0.7304(8) 0.1850(6) 0.7618(8) 0.031(3) Uani 1 1 d . .
H38 H 0.6818 0.1908 0.7826 0.037 Uiso 1 1 calc R U
C54 C 0.7253(7) 0.1406(6) 0.6927(7) 0.024(3) Uani 1 1 d . .
C55 C 0.6557(7) -0.0103(7) 0.2641(8) 0.031(3) Uani 1 1 d . .
C56 C 0.6211(8) 0.0595(7) 0.2453(10) 0.040(3) Uani 1 1 d . .
H39 H 0.6198 0.0924 0.2901 0.048 Uiso 1 1 calc R U
C57 C 0.5886(9) 0.0818(9) 0.1630(10) 0.051(4) Uani 1 1 d . .
H40 H 0.5659 0.1304 0.1514 0.061 Uiso 1 1 calc R U
C58 C 0.5884(9) 0.0356(9) 0.0974(10) 0.054(4) Uani 1 1 d . .
H41 H 0.5665 0.0518 0.0404 0.065 Uiso 1 1 calc R U
C59 C 0.6202(10) -0.0349(8) 0.1149(10) 0.054(4) Uani 1 1 d . .
H42 H 0.6197 -0.0682 0.0700 0.065 Uiso 1 1 calc R U
C60 C 0.6528(8) -0.0572(7) 0.1983(9) 0.039(3) Uani 1 1 d . .
H43 H 0.6738 -0.1063 0.2100 0.047 Uiso 1 1 calc R U
C61 C 0.6965(7) -0.1346(6) 0.3757(8) 0.028(3) Uani 1 1 d . .
C62 C 0.7657(8) -0.1819(7) 0.3953(9) 0.041(3) Uani 1 1 d . .
H44 H 0.8222 -0.1622 0.4113 0.049 Uiso 1 1 calc R U
C63 C 0.7538(9) -0.2592(7) 0.3919(9) 0.043(3) Uani 1 1 d . .
H45 H 0.8022 -0.2911 0.4053 0.052 Uiso 1 1 calc R U
C64 C 0.6739(8) -0.2885(7) 0.3697(7) 0.033(3) Uani 1 1 d . .
H46 H 0.6665 -0.3408 0.3667 0.039 Uiso 1 1 calc R U
C65 C 0.6035(7) -0.2429(7) 0.3516(7) 0.031(3) Uani 1 1 d . .
H47 H 0.5476 -0.2636 0.3363 0.037 Uiso 1 1 calc R U
C66 C 0.6139(7) -0.1661(6) 0.3557(7) 0.027(3) Uani 1 1 d . .
H48 H 0.5649 -0.1348 0.3448 0.033 Uiso 1 1 calc R U
C67 C 0.5535(7) 0.1769(6) 0.6075(8) 0.025(3) Uani 1 1 d . .
C68 C 0.5313(7) 0.1999(6) 0.5242(8) 0.029(3) Uani 1 1 d . .
H49 H 0.5501 0.1727 0.4832 0.035 Uiso 1 1 calc R U
C69 C 0.4808(7) 0.2635(6) 0.4998(8) 0.033(3) Uani 1 1 d . .
H50 H 0.4659 0.2792 0.4423 0.039 Uiso 1 1 calc R U
C70 C 0.4525(7) 0.3036(7) 0.5583(8) 0.032(3) Uani 1 1 d . .
H51 H 0.4190 0.3471 0.5419 0.039 Uiso 1 1 calc R U
C71 C 0.4743(7) 0.2786(6) 0.6418(8) 0.029(3) Uani 1 1 d . .
H52 H 0.4546 0.3054 0.6825 0.034 Uiso 1 1 calc R U
C72 C 0.5238(7) 0.2159(6) 0.6673(7) 0.026(3) Uani 1 1 d . .
H53 H 0.5374 0.1996 0.7245 0.031 Uiso 1 1 calc R U
C73 C 0.5916(7) 0.0502(6) 0.7201(8) 0.028(3) Uani 1 1 d . .
C74 C 0.6513(8) 0.0144(8) 0.7844(9) 0.044(4) Uani 1 1 d . .
H54 H 0.7102 0.0158 0.7861 0.053 Uiso 1 1 calc R U
C75 C 0.6256(10) -0.0245(8) 0.8480(10) 0.057(4) Uani 1 1 d . .
H55 H 0.6670 -0.0493 0.8920 0.068 Uiso 1 1 calc R U
C76 C 0.5403(10) -0.0263(7) 0.8459(9) 0.046(4) Uani 1 1 d . .
H56 H 0.5229 -0.0523 0.8886 0.055 Uiso 1 1 calc R U
C77 C 0.4803(8) 0.0095(6) 0.7820(9) 0.034(3) Uani 1 1 d . .
H57 H 0.4215 0.0084 0.7809 0.041 Uiso 1 1 calc R U
C78 C 0.5056(7) 0.0471(6) 0.7192(8) 0.028(3) Uani 1 1 d . .
H58 H 0.4636 0.0711 0.6749 0.034 Uiso 1 1 calc R U
Ga4 Ga 0.50891(8) -0.23270(7) 1.01061(8) 0.0328(3) Uani 1 1 d . .
Cl9 Cl 0.4190(2) -0.13995(17) 0.9871(2) 0.0494(9) Uani 1 1 d . .
Cl10 Cl 0.5728(3) -0.2437(2) 1.1433(2) 0.0631(11) Uani 1 1 d . .
Cl11 Cl 0.4339(2) -0.33262(15) 0.9630(2) 0.0364(7) Uani 1 1 d . .
Cl12 Cl 0.6031(2) -0.20994(18) 0.9422(2) 0.0483(9) Uani 1 1 d . .
O1 O 0.9513(9) 0.3830(7) 0.2864(9) 0.103(5) Uani 1 1 d . .
C79 C 0.8708(12) 0.4055(11) 0.2486(13) 0.089(6) Uani 1 1 d . .
H59 H 0.8582 0.4528 0.2732 0.107 Uiso 1 1 calc R U
H60 H 0.8286 0.3677 0.2544 0.107 Uiso 1 1 calc R U
C80 C 0.8689(11) 0.4154(14) 0.1560(12) 0.117(9) Uani 1 1 d . .
H61 H 0.8609 0.3675 0.1255 0.141 Uiso 1 1 calc R U
H62 H 0.8229 0.4500 0.1265 0.141 Uiso 1 1 calc R U
C81 C 0.9563(10) 0.4474(8) 0.1641(9) 0.057(4) Uani 1 1 d . .
H63 H 0.9771 0.4336 0.1150 0.068 Uiso 1 1 calc R U
H64 H 0.9558 0.5021 0.1688 0.068 Uiso 1 1 calc R U
C82 C 1.0095(10) 0.4136(9) 0.2428(10) 0.067(4) Uani 1 1 d . .
H65 H 1.0461 0.3741 0.2296 0.081 Uiso 1 1 calc R U
H66 H 1.0471 0.4514 0.2786 0.081 Uiso 1 1 calc R U
O2 O 0.3525(16) 0.1172(9) 0.9371(12) 0.198(11) Uani 1 1 d . .
C83 C 0.3516(13) 0.1604(12) 1.0083(14) 0.099(7) Uani 1 1 d . .
H67 H 0.3076 0.1997 0.9922 0.119 Uiso 1 1 calc R U
H68 H 0.4082 0.1839 1.0329 0.119 Uiso 1 1 calc R U
C84 C 0.3323(12) 0.1112(11) 1.0672(12) 0.083(5) Uani 1 1 d . .
H69 H 0.3719 0.1203 1.1243 0.100 Uiso 1 1 calc R U
H70 H 0.2731 0.1203 1.0700 0.100 Uiso 1 1 calc R U
C85 C 0.3401(12) 0.0374(10) 1.0433(12) 0.082(5) Uani 1 1 d . .
H71 H 0.2858 0.0100 1.0366 0.098 Uiso 1 1 calc R U
H72 H 0.3866 0.0117 1.0861 0.098 Uiso 1 1 calc R U
C86 C 0.3616(12) 0.0433(11) 0.9576(13) 0.093(6) Uani 1 1 d . .
H73 H 0.4210 0.0265 0.9634 0.111 Uiso 1 1 calc R U
H74 H 0.3216 0.0129 0.9137 0.111 Uiso 1 1 calc R U
O3 O 0.8872(7) 0.1637(7) 0.3018(6) 0.082(4) Uani 1 1 d . .
C87 C 0.8086(10) 0.2013(11) 0.2850(10) 0.082(6) Uani 1 1 d . .
H75 H 0.8175 0.2520 0.3090 0.098 Uiso 1 1 calc R U
H76 H 0.7690 0.1747 0.3109 0.098 Uiso 1 1 calc R U
C88 C 0.7716(10) 0.2046(10) 0.1898(11) 0.073(5) Uani 1 1 d . .
H77 H 0.7083 0.2010 0.1730 0.087 Uiso 1 1 calc R U
H78 H 0.7887 0.2506 0.1661 0.087 Uiso 1 1 calc R U
C89 C 0.8107(9) 0.1386(10) 0.1628(10) 0.070(5) Uani 1 1 d . .
H79 H 0.8127 0.1438 0.1033 0.084 Uiso 1 1 calc R U
H80 H 0.7780 0.0933 0.1676 0.084 Uiso 1 1 calc R U
C90 C 0.8985(11) 0.1356(11) 0.2219(11) 0.084(6) Uani 1 1 d . .
H81 H 0.9207 0.0842 0.2285 0.101 Uiso 1 1 calc R U
H82 H 0.9384 0.1674 0.2017 0.101 Uiso 1 1 calc R U

loop_
_atom_site_aniso_label
_atom_site_aniso_U_11
_atom_site_aniso_U_22
_atom_site_aniso_U_33
_atom_site_aniso_U_23
_atom_site_aniso_U_13
_atom_site_aniso_U_12
Ga1 0.0134(6) 0.0181(5) 0.0241(7) 0.0000(5) 0.0069(6) 0.0006(5)
Cl1 0.0198(14) 0.0198(13) 0.0327(17) -0.0045(12) 0.0106(13) 0.0005(11)
Cl2 0.0245(16) 0.0271(14) 0.0274(17) -0.0034(12) 0.0068(14) -0.0087(11)
P1 0.0156(16) 0.0256(15) 0.0284(19) 0.0074(14) 0.0070(14) 0.0025(12)
P2 0.0160(15) 0.0337(17) 0.0261(18) 0.0055(14) 0.0082(14) 0.0020(13)
N1 0.016(5) 0.021(4) 0.016(5) 0.002(4) 0.005(4) -0.001(4)
N2 0.013(5) 0.026(5) 0.021(5) -0.001(4) -0.003(4) 0.001(4)
N3 0.014(5) 0.018(4) 0.034(6) -0.004(4) 0.012(5) 0.001(4)
C1 0.016(6) 0.029(6) 0.026(7) -0.001(5) 0.002(5) -0.001(5)
C2 0.013(6) 0.066(9) 0.026(7) 0.008(6) 0.007(6) -0.001(6)
C3 0.031(7) 0.048(8) 0.033(8) 0.021(6) 0.006(6) 0.007(6)
C4 0.027(7) 0.030(6) 0.039(8) 0.009(6) 0.006(6) 0.009(5)
C5 0.015(6) 0.023(6) 0.022(7) -0.003(5) -0.003(5) -0.007(4)
C6 0.014(6) 0.027(6) 0.037(8) -0.006(6) 0.006(6) 0.006(5)
C7 0.021(6) 0.021(5) 0.029(7) 0.002(5) 0.001(5) 0.000(5)
C8 0.009(6) 0.028(6) 0.053(9) 0.008(6) 0.006(6) 0.004(5)
C9 0.012(6) 0.039(7) 0.044(8) -0.014(6) 0.013(6) -0.008(5)
C10 0.025(7) 0.017(5) 0.029(7) -0.006(5) 0.012(6) -0.007(5)
C11 0.013(6) 0.018(5) 0.027(7) -0.012(5) 0.004(5) -0.003(4)
C12 0.019(6) 0.028(6) 0.038(8) 0.001(6) 0.012(6) -0.010(5)
C13 0.021(7) 0.045(8) 0.054(9) 0.002(7) 0.023(7) -0.008(6)
C14 0.023(7) 0.038(7) 0.030(7) 0.010(6) 0.010(6) 0.002(5)
C15 0.013(5) 0.032(6) 0.020(6) 0.006(5) 0.012(5) 0.003(5)
C16 0.025(7) 0.023(6) 0.015(6) -0.001(5) 0.000(5) 0.000(5)
C17 0.032(8) 0.030(7) 0.041(8) -0.006(6) 0.006(7) -0.004(6)
C18 0.046(9) 0.051(8) 0.018(7) -0.018(6) 0.004(7) 0.002(7)
C19 0.047(9) 0.045(8) 0.022(7) -0.009(6) 0.017(7) -0.006(7)
C20 0.039(8) 0.037(7) 0.036(8) 0.008(6) 0.024(7) 0.011(6)
C21 0.025(7) 0.029(6) 0.030(8) 0.000(6) 0.000(6) 0.001(5)
C22 0.009(6) 0.027(6) 0.030(7) 0.005(5) 0.013(5) 0.003(4)
C23 0.019(7) 0.040(7) 0.032(8) 0.002(6) 0.003(6) -0.001(5)
C24 0.024(7) 0.036(7) 0.048(9) 0.002(7) -0.001(7) 0.005(6)
C25 0.017(6) 0.026(6) 0.070(11) 0.011(7) 0.016(7) 0.003(5)
C26 0.030(7) 0.012(5) 0.057(10) 0.006(6) 0.023(7) 0.008(5)
C27 0.018(6) 0.023(6) 0.034(7) 0.013(5) 0.012(5) 0.011(5)
C28 0.021(6) 0.034(6) 0.016(6) 0.006(5) 0.009(5) -0.003(5)
C29 0.038(8) 0.035(7) 0.035(8) 0.000(6) 0.016(7) 0.007(6)
C30 0.073(11) 0.047(8) 0.042(9) -0.010(7) 0.037(9) -0.018(8)
C31 0.061(10) 0.046(8) 0.041(9) 0.016(7) 0.021(8) 0.030(8)
C32 0.048(9) 0.051(9) 0.044(9) 0.006(7) 0.016(8) 0.015(7)
C33 0.028(7) 0.057(8) 0.022(7) 0.005(6) 0.010(6) 0.011(6)
C34 0.015(6) 0.045(7) 0.028(7) 0.003(6) 0.010(6) 0.001(5)
C35 0.033(8) 0.040(7) 0.041(9) -0.009(7) 0.006(7) -0.003(6)
C36 0.020(7) 0.044(8) 0.072(12) 0.000(8) -0.001(7) 0.001(6)
C37 0.044(9) 0.069(11) 0.048(10) -0.024(9) 0.013(8) -0.006(8)
C38 0.043(9) 0.077(11) 0.026(8) 0.000(8) 0.011(7) -0.001(8)
C39 0.035(8) 0.046(8) 0.034(9) -0.004(7) 0.009(7) 0.000(6)
Ga2 0.1170(17) 0.0480(9) 0.0508(12) 0.0099(9) 0.0187(11) -0.0282(10)
Cl3 0.161(5) 0.045(2) 0.064(3) -0.001(2) 0.053(3) -0.032(3)
Cl4 0.108(4) 0.055(3) 0.143(5) -0.009(3) 0.058(4) 0.011(3)
Cl5 0.376(12) 0.206(7) 0.042(3) 0.029(4) 0.009(5) -0.205(8)
Cl6 0.064(3) 0.043(2) 0.152(5) 0.030(3) 0.016(3) 0.006(2)
Ga3 0.0134(6) 0.0180(6) 0.0255(7) 0.0006(5) 0.0059(6) -0.0005(5)
Cl7 0.0241(15) 0.0255(14) 0.0248(16) 0.0030(12) 0.0069(13) 0.0031(11)
Cl8 0.0251(16) 0.0193(13) 0.043(2) 0.0062(13) 0.0123(15) 0.0001(11)
P3 0.0193(16) 0.0345(17) 0.036(2) -0.0077(15) 0.0132(15) -0.0037(13)
P4 0.0193(16) 0.0231(15) 0.0227(18) -0.0029(13) 0.0058(14) 0.0010(12)
N4 0.019(5) 0.023(5) 0.026(6) -0.007(4) 0.015(5) 0.002(4)
N5 0.020(5) 0.018(4) 0.028(6) 0.003(4) 0.013(5) -0.006(4)
N6 0.019(5) 0.017(4) 0.023(6) 0.001(4) -0.002(4) -0.005(4)
C40 0.030(7) 0.020(6) 0.037(8) -0.007(5) 0.013(6) 0.004(5)
C41 0.021(7) 0.048(7) 0.029(7) -0.020(6) 0.009(6) -0.001(5)
C42 0.053(9) 0.046(8) 0.055(10) -0.012(7) 0.041(9) -0.007(7)
C43 0.019(6) 0.031(6) 0.047(9) -0.005(6) 0.011(6) -0.013(5)
C44 0.014(6) 0.028(6) 0.044(8) 0.003(6) 0.018(6) 0.006(5)
C45 0.011(6) 0.018(5) 0.030(7) 0.009(5) 0.005(5) 0.006(4)
C46 0.017(7) 0.036(7) 0.054(9) 0.003(6) 0.014(6) -0.006(5)
C47 0.017(6) 0.038(7) 0.050(9) 0.006(6) 0.002(6) -0.014(5)
C48 0.018(6) 0.036(7) 0.033(8) -0.003(6) 0.006(6) -0.011(5)
C49 0.029(7) 0.020(6) 0.025(7) 0.007(5) 0.004(6) -0.005(5)
C50 0.018(6) 0.020(5) 0.030(7) 0.009(5) 0.010(5) 0.000(5)
C51 0.031(7) 0.028(6) 0.017(6) -0.001(5) -0.003(5) -0.004(5)
C52 0.029(7) 0.033(6) 0.025(7) -0.011(5) 0.007(6) 0.004(5)
C53 0.022(6) 0.027(6) 0.043(8) -0.010(6) 0.010(6) -0.005(5)
C54 0.029(7) 0.025(6) 0.020(7) -0.001(5) 0.010(6) 0.005(5)
C55 0.019(7) 0.042(7) 0.030(8) -0.010(6) 0.003(6) -0.012(5)
C56 0.021(7) 0.048(8) 0.051(10) -0.012(7) 0.009(7) -0.011(6)
C57 0.039(9) 0.066(10) 0.043(10) 0.009(8) 0.006(8) -0.005(7)
C58 0.042(9) 0.073(11) 0.036(9) 0.007(8) -0.006(7) -0.016(8)
C59 0.059(10) 0.058(10) 0.042(10) -0.013(8) 0.010(8) -0.022(8)
C60 0.035(8) 0.049(8) 0.032(8) -0.010(7) 0.009(7) -0.011(6)
C61 0.022(6) 0.042(7) 0.022(7) -0.004(6) 0.008(6) -0.002(5)
C62 0.025(7) 0.040(7) 0.054(10) -0.011(7) 0.006(7) -0.009(6)
C63 0.039(8) 0.043(8) 0.040(9) -0.006(7) -0.001(7) -0.003(6)
C64 0.040(8) 0.035(7) 0.022(7) 0.003(5) 0.008(6) -0.005(6)
C65 0.024(6) 0.056(8) 0.021(7) -0.007(6) 0.019(5) -0.013(6)
C66 0.025(6) 0.030(6) 0.031(7) -0.008(5) 0.015(6) -0.003(5)
C67 0.016(6) 0.030(6) 0.028(7) -0.002(5) 0.005(6) 0.000(5)
C68 0.023(7) 0.033(6) 0.033(8) -0.010(6) 0.009(6) -0.002(5)
C69 0.028(7) 0.038(7) 0.031(8) 0.008(6) 0.009(6) 0.012(6)
C70 0.023(7) 0.036(7) 0.034(8) -0.002(6) 0.001(6) 0.004(5)
C71 0.029(7) 0.023(6) 0.036(8) -0.009(6) 0.014(6) -0.003(5)
C72 0.027(6) 0.027(6) 0.020(7) 0.003(5) 0.002(5) -0.007(5)
C73 0.024(7) 0.028(6) 0.034(8) -0.004(6) 0.013(6) -0.002(5)
C74 0.028(8) 0.070(10) 0.035(9) 0.007(8) 0.010(7) -0.009(7)
C75 0.055(11) 0.058(10) 0.047(10) 0.001(8) -0.004(9) -0.023(8)
C76 0.056(10) 0.043(8) 0.046(10) -0.007(7) 0.027(9) -0.025(7)
C77 0.028(7) 0.030(7) 0.047(9) -0.012(6) 0.017(7) -0.008(6)
C78 0.025(7) 0.020(6) 0.040(8) 0.003(6) 0.010(6) -0.003(5)
Ga4 0.0422(8) 0.0303(7) 0.0252(7) -0.0026(6) 0.0085(6) -0.0015(6)
Cl9 0.056(2) 0.0343(17) 0.061(2) -0.0050(16) 0.0204(19) 0.0063(15)
Cl10 0.096(3) 0.057(2) 0.0271(19) -0.0067(17) 0.002(2) 0.005(2)
Cl11 0.0419(18) 0.0306(15) 0.0379(19) 0.0008(14) 0.0132(16) -0.0013(13)
Cl12 0.054(2) 0.0477(19) 0.049(2) -0.0126(16) 0.0255(19) -0.0157(16)
O1 0.100(10) 0.130(11) 0.098(10) 0.061(9) 0.057(9) 0.053(9)
C79 0.090(15) 0.090(14) 0.102(17) 0.002(12) 0.049(14) -0.009(12)
C80 0.061(12) 0.22(3) 0.087(16) -0.073(16) 0.043(12) -0.036(14)
C81 0.072(11) 0.052(9) 0.046(10) -0.003(7) 0.015(9) 0.021(8)
C82 0.063(11) 0.072(10) 0.061(11) -0.007(9) 0.009(9) 0.006(9)
O2 0.42(3) 0.084(11) 0.132(15) 0.037(11) 0.140(19) 0.090(15)
C83 0.093(15) 0.092(15) 0.111(18) -0.023(14) 0.027(14) 0.017(12)
C84 0.078(13) 0.091(14) 0.080(14) 0.003(12) 0.023(12) 0.005(11)
C85 0.073(12) 0.088(14) 0.085(14) 0.038(11) 0.027(11) 0.011(10)
C86 0.065(12) 0.102(16) 0.104(17) -0.031(13) 0.012(12) -0.013(11)
O3 0.065(8) 0.144(11) 0.030(6) -0.005(7) 0.001(6) -0.026(8)
C87 0.052(11) 0.148(18) 0.047(11) -0.021(11) 0.017(9) -0.022(11)
C88 0.058(11) 0.095(13) 0.067(13) -0.010(10) 0.023(10) -0.009(9)
C89 0.039(9) 0.118(15) 0.056(11) -0.003(10) 0.017(9) -0.008(9)
C90 0.061(12) 0.130(17) 0.065(13) 0.017(12) 0.024(10) -0.011(11)

loop_
_atom_type_symbol
_atom_type_description
_atom_type_scat_dispersion_real
_atom_type_scat_dispersion_imag
_atom_type_scat_source
C C 0.0033 0.0016 'International Tables Vol C Tables 4.2.6.8 and 6.1.1.4'
H H 0.0000 0.0000 'International Tables Vol C Tables 4.2.6.8 and 6.1.1.4'
N N 0.0061 0.0033 'International Tables Vol C Tables 4.2.6.8 and 6.1.1.4'
P P 0.1023 0.0942 'International Tables Vol C Tables 4.2.6.8 and 6.1.1.4'
Ga Ga 0.2307 1.6083 'International Tables Vol C Tables 4.2.6.8 and 6.1.1.4'
Cl Cl 0.1484 0.1585 'International Tables Vol C Tables 4.2.6.8 and 6.1.1.4'
O O 0.0106 0.0060 'International Tables Vol C Tables 4.2.6.8 and 6.1.1.4'

loop_
_geom_angle_atom_site_label_1
_geom_angle_atom_site_label_2
_geom_angle_atom_site_label_3
_geom_angle
N2 Ga1 N3 77.6(4)
N2 Ga1 Cl2 113.3(3)
N3 Ga1 Cl2 97.1(3)
N2 Ga1 N1 77.9(3)
N3 Ga1 N1 155.5(3)
Cl2 Ga1 N1 93.2(2)
N2 Ga1 Cl1 113.9(3)
N3 Ga1 Cl1 94.6(2)
Cl2 Ga1 Cl1 132.74(12)
N1 Ga1 Cl1 94.6(2)
C16 P1 C1 99.3(5)
C16 P1 C22 103.3(5)
C1 P1 C22 101.0(5)
C28 P2 C34 102.8(5)
C28 P2 C15 102.1(5)
C34 P2 C15 99.1(5)
C5 N1 C1 122.0(9)
C5 N1 Ga1 113.4(7)
C1 N1 Ga1 124.7(7)
C10 N2 C6 121.8(10)
C10 N2 Ga1 119.2(8)
C6 N2 Ga1 118.9(7)
C15 N3 C11 119.6(9)
C15 N3 Ga1 126.3(7)
C11 N3 Ga1 114.1(7)
N1 C1 C2 118.6(10)
N1 C1 P1 118.2(8)
C2 C1 P1 123.2(8)
C1 C2 C3 119.8(10)
C1 C2 H1 120.1
C3 C2 H1 120.1
C4 C3 C2 120.3(11)
C4 C3 H2 119.9
C2 C3 H2 119.9
C3 C4 C5 117.6(11)
C3 C4 H3 121.2
C5 C4 H3 121.2
N1 C5 C4 121.7(10)
N1 C5 C6 115.6(10)
C4 C5 C6 122.7(10)
N2 C6 C7 120.2(10)
N2 C6 C5 114.2(10)
C7 C6 C5 125.5(11)
C8 C7 C6 118.8(11)
C8 C7 H4 120.6
C6 C7 H4 120.6
C7 C8 C9 119.7(10)
C7 C8 H5 120.1
C9 C8 H5 120.1
C10 C9 C8 119.7(10)
C10 C9 H6 120.2
C8 C9 H6 120.2
N2 C10 C9 119.6(11)
N2 C10 C11 114.5(10)
C9 C10 C11 125.8(10)
N3 C11 C12 121.2(11)
N3 C11 C10 114.5(9)
C12 C11 C10 124.3(10)
C13 C12 C11 119.4(11)
C13 C12 H7 120.3
C11 C12 H7 120.3
C12 C13 C14 119.6(11)
C12 C13 H8 120.2
C14 C13 H8 120.2
C15 C14 C13 119.0(11)
C15 C14 H9 120.5
C13 C14 H9 120.5
N3 C15 C14 121.1(10)
N3 C15 P2 117.0(7)
C14 C15 P2 121.9(9)
C17 C16 C21 118.9(10)
C17 C16 P1 121.3(9)
C21 C16 P1 119.0(9)
C16 C17 C18 120.6(12)
C16 C17 H10 119.7
C18 C17 H10 119.7
C19 C18 C17 120.0(12)
C19 C18 H11 120.0
C17 C18 H11 120.0
C20 C19 C18 120.2(11)
C20 C19 H12 119.9
C18 C19 H12 119.9
C19 C20 C21 120.5(11)
C19 C20 H13 119.8
C21 C20 H13 119.8
C20 C21 C16 119.6(11)
C20 C21 H14 120.2
C16 C21 H14 120.2
C23 C22 C27 118.2(10)
C23 C22 P1 117.8(8)
C27 C22 P1 124.0(9)
C22 C23 C24 121.0(11)
C22 C23 H15 119.5
C24 C23 H15 119.5
C25 C24 C23 118.8(13)
C25 C24 H16 120.6
C23 C24 H16 120.6
C26 C25 C24 120.0(12)
C26 C25 H17 120.0
C24 C25 H17 120.0
C27 C26 C25 120.7(11)
C27 C26 H18 119.6
C25 C26 H18 119.6
C26 C27 C22 121.2(11)
C26 C27 H19 119.4
C22 C27 H19 119.4
C29 C28 C33 116.1(11)
C29 C28 P2 126.4(9)
C33 C28 P2 117.4(9)
C30 C29 C28 122.1(12)
C30 C29 H20 119.0
C28 C29 H20 119.0
C29 C30 C31 119.4(13)
C29 C30 H21 120.3
C31 C30 H21 120.3
C32 C31 C30 118.9(13)
C32 C31 H22 120.5
C30 C31 H22 120.5
C33 C32 C31 121.2(13)
C33 C32 H23 119.4
C31 C32 H23 119.4
C32 C33 C28 122.4(13)
C32 C33 H24 118.8
C28 C33 H24 118.8
C35 C34 C39 118.9(12)
C35 C34 P2 116.4(10)
C39 C34 P2 124.7(10)
C34 C35 C36 121.4(13)
C34 C35 H25 119.3
C36 C35 H25 119.3
C37 C36 C35 119.9(13)
C37 C36 H26 120.0
C35 C36 H26 120.0
C36 C37 C38 119.0(14)
C36 C37 H27 120.5
C38 C37 H27 120.5
C39 C38 C37 120.9(14)
C39 C38 H28 119.6
C37 C38 H28 119.6
C38 C39 C34 119.8(13)
C38 C39 H29 120.1
C34 C39 H29 120.1
Cl5 Ga2 Cl3 109.5(2)
Cl5 Ga2 Cl6 111.3(3)
Cl3 Ga2 Cl6 108.67(18)
Cl5 Ga2 Cl4 110.8(3)
Cl3 Ga2 Cl4 106.9(2)
Cl6 Ga2 Cl4 109.55(19)
N5 Ga3 N4 79.0(4)
N5 Ga3 N6 78.1(3)
N4 Ga3 N6 157.2(3)
N5 Ga3 Cl7 111.9(3)
N4 Ga3 Cl7 96.3(3)
N6 Ga3 Cl7 93.0(2)
N5 Ga3 Cl8 114.5(3)
N4 Ga3 Cl8 94.8(2)
N6 Ga3 Cl8 93.7(2)
Cl7 Ga3 Cl8 133.46(12)
C61 P3 C55 102.2(6)
C61 P3 C40 102.3(5)
C55 P3 C40 100.5(5)
C67 P4 C73 103.4(5)
C67 P4 C54 98.7(5)
C73 P4 C54 99.5(5)
C40 N4 C44 121.1(9)
C40 N4 Ga3 126.9(7)
C44 N4 Ga3 112.1(7)
C49 N5 C45 123.4(10)
C49 N5 Ga3 119.4(7)
C45 N5 Ga3 117.1(8)
C54 N6 C50 118.8(10)
C54 N6 Ga3 127.5(7)
C50 N6 Ga3 113.6(7)
N4 C40 C41 120.8(11)
N4 C40 P3 116.4(8)
C41 C40 P3 122.8(9)
C42 C41 C40 119.2(12)
C42 C41 H30 120.4
C40 C41 H30 120.4
C41 C42 C43 120.4(11)
C41 C42 H31 119.8
C43 C42 H31 119.8
C42 C43 C44 118.5(11)
C42 C43 H32 120.7
C44 C43 H32 120.7
N4 C44 C43 119.9(11)
N4 C44 C45 116.1(9)
C43 C44 C45 124.1(10)
N5 C45 C46 117.8(11)
N5 C45 C44 115.7(9)
C46 C45 C44 126.5(10)
C47 C46 C45 119.4(11)
C47 C46 H33 120.3
C45 C46 H33 120.3
C48 C47 C46 120.3(11)
C48 C47 H34 119.9
C46 C47 H34 119.9
C47 C48 C49 118.3(11)
C47 C48 H35 120.8
C49 C48 H35 120.8
N5 C49 C48 120.7(10)
N5 C49 C50 115.0(10)
C48 C49 C50 124.2(11)
N6 C50 C51 122.4(10)
N6 C50 C49 113.6(10)
C51 C50 C49 124.0(10)
C52 C51 C50 118.3(11)
C52 C51 H36 120.9
C50 C51 H36 120.9
C51 C52 C53 119.5(11)
C51 C52 H37 120.3
C53 C52 H37 120.3
C54 C53 C52 120.3(11)
C54 C53 H38 119.9
C52 C53 H38 119.9
N6 C54 C53 120.7(11)
N6 C54 P4 116.4(8)
C53 C54 P4 122.6(9)
C60 C55 C56 118.0(13)
C60 C55 P3 125.0(11)
C56 C55 P3 117.0(10)
C57 C56 C55 120.7(14)
C57 C56 H39 119.6
C55 C56 H39 119.6
C58 C57 C56 121.0(15)
C58 C57 H40 119.5
C56 C57 H40 119.5
C57 C58 C59 119.0(15)
C57 C58 H41 120.5
C59 C58 H41 120.5
C58 C59 C60 119.6(14)
C58 C59 H42 120.2
C60 C59 H42 120.2
C55 C60 C59 121.5(14)
C55 C60 H43 119.2
C59 C60 H43 119.2
C62 C61 C66 117.9(11)
C62 C61 P3 126.8(9)
C66 C61 P3 115.2(8)
C61 C62 C63 120.7(12)
C61 C62 H44 119.7
C63 C62 H44 119.7
C64 C63 C62 120.6(12)
C64 C63 H45 119.7
C62 C63 H45 119.7
C63 C64 C65 120.1(11)
C63 C64 H46 120.0
C65 C64 H46 120.0
C64 C65 C66 120.3(11)
C64 C65 H47 119.8
C66 C65 H47 119.8
C65 C66 C61 120.3(11)
C65 C66 H48 119.8
C61 C66 H48 119.8
C68 C67 C72 119.9(11)
C68 C67 P4 115.5(8)
C72 C67 P4 124.6(9)
C67 C68 C69 120.0(11)
C67 C68 H49 120.0
C69 C68 H49 120.0
C70 C69 C68 120.9(11)
C70 C69 H50 119.5
C68 C69 H50 119.5
C69 C70 C71 118.2(11)
C69 C70 H51 120.9
C71 C70 H51 120.9
C72 C71 C70 122.0(11)
C72 C71 H52 119.0
C70 C71 H52 119.0
C71 C72 C67 119.0(11)
C71 C72 H53 120.5
C67 C72 H53 120.5
C74 C73 C78 118.6(11)
C74 C73 P4 121.1(9)
C78 C73 P4 120.1(9)
C73 C74 C75 120.5(12)
C73 C74 H54 119.8
C75 C74 H54 119.8
C76 C75 C74 119.8(14)
C76 C75 H55 120.1
C74 C75 H55 120.1
C75 C76 C77 120.1(12)
C75 C76 H56 119.9
C77 C76 H56 119.9
C76 C77 C78 120.0(11)
C76 C77 H57 120.0
C78 C77 H57 120.0
C77 C78 C73 121.1(12)
C77 C78 H58 119.5
C73 C78 H58 119.5
Cl10 Ga4 Cl12 109.37(16)
Cl10 Ga4 Cl9 111.09(15)
Cl12 Ga4 Cl9 107.25(14)
Cl10 Ga4 Cl11 110.37(14)
Cl12 Ga4 Cl11 111.87(12)
Cl9 Ga4 Cl11 106.83(13)
C79 O1 C82 110.0(13)
O1 C79 C80 104.0(14)
O1 C79 H59 111.0
C80 C79 H59 111.0
O1 C79 H60 111.0
C80 C79 H60 111.0
H59 C79 H60 109.0
C81 C80 C79 101.7(14)
C81 C80 H61 111.4
C79 C80 H61 111.4
C81 C80 H62 111.4
C79 C80 H62 111.4
H61 C80 H62 109.3
C82 C81 C80 103.1(14)
C82 C81 H63 111.1
C80 C81 H63 111.1
C82 C81 H64 111.1
C80 C81 H64 111.1
H63 C81 H64 109.1
O1 C82 C81 106.7(13)
O1 C82 H65 110.4
C81 C82 H65 110.4
O1 C82 H66 110.4
C81 C82 H66 110.4
H65 C82 H66 108.6
C86 O2 C83 111.0(17)
O2 C83 C84 106.2(18)
O2 C83 H67 110.5
C84 C83 H67 110.5
O2 C83 H68 110.5
C84 C83 H68 110.5
H67 C83 H68 108.7
C85 C84 C83 110.4(17)
C85 C84 H69 109.6
C83 C84 H69 109.6
C85 C84 H70 109.6
C83 C84 H70 109.6
H69 C84 H70 108.1
C84 C85 C86 104.5(15)
C84 C85 H71 110.9
C86 C85 H71 110.9
C84 C85 H72 110.9
C86 C85 H72 110.9
H71 C85 H72 108.9
O2 C86 C85 104.8(15)
O2 C86 H73 110.8
C85 C86 H73 110.8
O2 C86 H74 110.8
C85 C86 H74 110.8
H73 C86 H74 108.9
C87 O3 C90 109.1(12)
O3 C87 C88 107.3(13)
O3 C87 H75 110.2
C88 C87 H75 110.2
O3 C87 H76 110.2
C88 C87 H76 110.2
H75 C87 H76 108.5
C89 C88 C87 101.5(15)
C89 C88 H77 111.5
C87 C88 H77 111.5
C89 C88 H78 111.5
C87 C88 H78 111.5
H77 C88 H78 109.3
C88 C89 C90 104.4(14)
C88 C89 H79 110.9
C90 C89 H79 110.9
C88 C89 H80 110.9
C90 C89 H80 110.9
H79 C89 H80 108.9
O3 C90 C89 103.5(12)
O3 C90 H81 111.1
C89 C90 H81 111.1
O3 C90 H82 111.1
C89 C90 H82 111.1
H81 C90 H82 109.0

loop_
_geom_bond_atom_site_label_1
_geom_bond_atom_site_label_2
_geom_bond_distance
Ga1 N2 2.007(9)
Ga1 N3 2.140(8)
Ga1 Cl2 2.144(3)
Ga1 N1 2.153(8)
Ga1 Cl1 2.165(3)
P1 C16 1.833(11)
P1 C1 1.845(12)
P1 C22 1.846(11)
P2 C28 1.817(11)
P2 C34 1.830(13)
P2 C15 1.879(10)
N1 C5 1.342(13)
N1 C1 1.351(12)
N2 C10 1.344(13)
N2 C6 1.347(14)
N3 C15 1.347(13)
N3 C11 1.359(13)
C1 C2 1.398(16)
C2 C3 1.411(16)
C2 H1 0.9500
C3 C4 1.370(16)
C3 H2 0.9500
C4 C5 1.404(15)
C4 H3 0.9500
C5 C6 1.484(15)
C6 C7 1.400(15)
C7 C8 1.374(14)
C7 H4 0.9500
C8 C9 1.393(17)
C8 H5 0.9500
C9 C10 1.385(15)
C9 H6 0.9500
C10 C11 1.479(16)
C11 C12 1.381(14)
C12 C13 1.360(17)
C12 H7 0.9500
C13 C14 1.401(15)
C13 H8 0.9500
C14 C15 1.377(14)
C14 H9 0.9500
C16 C17 1.367(16)
C16 C21 1.404(15)
C17 C18 1.396(15)
C17 H10 0.9500
C18 C19 1.378(17)
C18 H11 0.9500
C19 C20 1.356(17)
C19 H12 0.9500
C20 C21 1.398(15)
C20 H13 0.9500
C21 H14 0.9500
C22 C23 1.373(16)
C22 C27 1.413(14)
C23 C24 1.398(15)
C23 H15 0.9500
C24 C25 1.391(17)
C24 H16 0.9500
C25 C26 1.381(18)
C25 H17 0.9500
C26 C27 1.337(15)
C26 H18 0.9500
C27 H19 0.9500
C28 C29 1.400(15)
C28 C33 1.418(15)
C29 C30 1.392(17)
C29 H20 0.9500
C30 C31 1.411(18)
C30 H21 0.9500
C31 C32 1.381(19)
C31 H22 0.9500
C32 C33 1.354(17)
C32 H23 0.9500
C33 H24 0.9500
C34 C35 1.382(16)
C34 C39 1.403(17)
C35 C36 1.394(19)
C35 H25 0.9500
C36 C37 1.384(19)
C36 H26 0.9500
C37 C38 1.404(19)
C37 H27 0.9500
C38 C39 1.386(18)
C38 H28 0.9500
C39 H29 0.9500
Ga2 Cl5 2.138(5)
Ga2 Cl3 2.169(4)
Ga2 Cl6 2.190(5)
Ga2 Cl4 2.202(6)
Ga3 N5 1.985(9)
Ga3 N4 2.119(8)
Ga3 N6 2.146(9)
Ga3 Cl7 2.177(3)
Ga3 Cl8 2.181(3)
P3 C61 1.814(12)
P3 C55 1.853(13)
P3 C40 1.864(12)
P4 C67 1.839(11)
P4 C73 1.852(12)
P4 C54 1.885(12)
N4 C40 1.327(14)
N4 C44 1.354(13)
N5 C49 1.328(14)
N5 C45 1.346(12)
N6 C54 1.336(13)
N6 C50 1.356(13)
C40 C41 1.386(14)
C41 C42 1.364(16)
C41 H30 0.9500
C42 C43 1.376(17)
C42 H31 0.9500
C43 C44 1.400(15)
C43 H32 0.9500
C44 C45 1.435(16)
C45 C46 1.409(15)
C46 C47 1.403(17)
C46 H33 0.9500
C47 C48 1.366(15)
C47 H34 0.9500
C48 C49 1.399(15)
C48 H35 0.9500
C49 C50 1.501(15)
C50 C51 1.381(15)
C51 C52 1.358(15)
C51 H36 0.9500
C52 C53 1.381(15)
C52 H37 0.9500
C53 C54 1.373(15)
C53 H38 0.9500
C55 C60 1.363(16)
C55 C56 1.378(17)
C56 C57 1.366(19)
C56 H39 0.9500
C57 C58 1.362(19)
C57 H40 0.9500
C58 C59 1.373(19)
C58 H41 0.9500
C59 C60 1.381(19)
C59 H42 0.9500
C60 H43 0.9500
C61 C62 1.377(16)
C61 C66 1.409(15)
C62 C63 1.407(16)
C62 H44 0.9500
C63 C64 1.354(16)
C63 H45 0.9500
C64 C65 1.372(16)
C64 H46 0.9500
C65 C66 1.396(15)
C65 H47 0.9500
C66 H48 0.9500
C67 C68 1.377(16)
C67 C72 1.400(15)
C68 C69 1.401(15)
C68 H49 0.9500
C69 C70 1.381(16)
C69 H50 0.9500
C70 C71 1.391(16)
C70 H51 0.9500
C71 C72 1.383(15)
C71 H52 0.9500
C72 H53 0.9500
C73 C74 1.378(17)
C73 C78 1.394(14)
C74 C75 1.415(18)
C74 H54 0.9500
C75 C76 1.376(19)
C75 H55 0.9500
C76 C77 1.376(18)
C76 H56 0.9500
C77 C78 1.390(16)
C77 H57 0.9500
C78 H58 0.9500
Ga4 Cl10 2.143(4)
Ga4 Cl12 2.176(3)
Ga4 Cl9 2.183(3)
Ga4 Cl11 2.194(3)
O1 C79 1.34(2)
O1 C82 1.448(17)
C79 C80 1.52(2)
C79 H59 0.9900
C79 H60 0.9900
C80 C81 1.51(2)
C80 H61 0.9900
C80 H62 0.9900
C81 C82 1.470(19)
C81 H63 0.9900
C81 H64 0.9900
C82 H65 0.9900
C82 H66 0.9900
O2 C86 1.37(2)
O2 C83 1.41(2)
C83 C84 1.41(2)
C83 H67 0.9900
C83 H68 0.9900
C84 C85 1.41(2)
C84 H69 0.9900
C84 H70 0.9900
C85 C86 1.55(2)
C85 H71 0.9900
C85 H72 0.9900
C86 H73 0.9900
C86 H74 0.9900
O3 C87 1.403(18)
O3 C90 1.465(18)
C87 C88 1.51(2)
C87 H75 0.9900
C87 H76 0.9900
C88 C89 1.47(2)
C88 H77 0.9900
C88 H78 0.9900
C89 C90 1.48(2)
C89 H79 0.9900
C89 H80 0.9900
C90 H81 0.9900
C90 H82 0.9900

loop_
_geom_torsion_atom_site_label_1
_geom_torsion_atom_site_label_2
_geom_torsion_atom_site_label_3
_geom_torsion_atom_site_label_4
_geom_torsion
C5 N1 C1 C2 0.3(15)
Ga1 N1 C1 C2 179.8(8)
C5 N1 C1 P1 179.1(8)
Ga1 N1 C1 P1 -1.3(12)
C16 P1 C1 N1 135.8(8)
C22 P1 C1 N1 -118.6(8)
C16 P1 C1 C2 -45.4(11)
C22 P1 C1 C2 60.2(11)
N1 C1 C2 C3 0.7(18)
P1 C1 C2 C3 -178.1(9)
C1 C2 C3 C4 -1.4(19)
C2 C3 C4 C5 1.1(18)
C1 N1 C5 C4 -0.6(16)
Ga1 N1 C5 C4 179.8(8)
C1 N1 C5 C6 178.9(9)
Ga1 N1 C5 C6 -0.7(11)
C3 C4 C5 N1 -0.1(17)
C3 C4 C5 C6 -179.6(11)
C10 N2 C6 C7 1.7(16)
Ga1 N2 C6 C7 -179.7(8)
C10 N2 C6 C5 -178.8(9)
Ga1 N2 C6 C5 -0.2(12)
N1 C5 C6 N2 0.6(14)
C4 C5 C6 N2 -179.9(10)
N1 C5 C6 C7 -179.9(10)
C4 C5 C6 C7 -0.4(17)
N2 C6 C7 C8 -1.8(16)
C5 C6 C7 C8 178.7(10)
C6 C7 C8 C9 3.0(17)
C7 C8 C9 C10 -4.0(17)
C6 N2 C10 C9 -2.7(16)
Ga1 N2 C10 C9 178.7(8)
C6 N2 C10 C11 179.7(10)
Ga1 N2 C10 C11 1.1(12)
C8 C9 C10 N2 3.8(16)
C8 C9 C10 C11 -178.9(10)
C15 N3 C11 C12 -3.4(15)
Ga1 N3 C11 C12 179.0(8)
C15 N3 C11 C10 177.8(9)
Ga1 N3 C11 C10 0.2(11)
N2 C10 C11 N3 -0.8(13)
C9 C10 C11 N3 -178.2(10)
N2 C10 C11 C12 -179.6(10)
C9 C10 C11 C12 3.0(17)
N3 C11 C12 C13 3.3(16)
C10 C11 C12 C13 -178.0(10)
C11 C12 C13 C14 -1.1(18)
C12 C13 C14 C15 -0.9(18)
C11 N3 C15 C14 1.3(15)
Ga1 N3 C15 C14 178.6(8)
C11 N3 C15 P2 -179.1(7)
Ga1 N3 C15 P2 -1.8(12)
C13 C14 C15 N3 0.9(17)
C13 C14 C15 P2 -178.7(9)
C28 P2 C15 N3 -125.2(8)
C34 P2 C15 N3 129.6(9)
C28 P2 C15 C14 54.4(11)
C34 P2 C15 C14 -50.8(11)
C1 P1 C16 C17 -44.8(10)
C22 P1 C16 C17 -148.5(10)
C1 P1 C16 C21 145.7(9)
C22 P1 C16 C21 42.0(10)
C21 C16 C17 C18 -3.2(17)
P1 C16 C17 C18 -172.7(9)
C16 C17 C18 C19 -0.6(19)
C17 C18 C19 C20 2.7(19)
C18 C19 C20 C21 -1.0(18)
C19 C20 C21 C16 -2.8(17)
C17 C16 C21 C20 4.8(16)
P1 C16 C21 C20 174.6(8)
C16 P1 C22 C23 -143.9(9)
C1 P1 C22 C23 113.6(9)
C16 P1 C22 C27 36.3(9)
C1 P1 C22 C27 -66.1(9)
C27 C22 C23 C24 2.2(15)
P1 C22 C23 C24 -177.6(8)
C22 C23 C24 C25 -3.6(16)
C23 C24 C25 C26 1.9(16)
C24 C25 C26 C27 1.3(17)
C25 C26 C27 C22 -2.8(16)
C23 C22 C27 C26 1.0(15)
P1 C22 C27 C26 -179.2(8)
C34 P2 C28 C29 122.1(10)
C15 P2 C28 C29 19.7(11)
C34 P2 C28 C33 -62.7(9)
C15 P2 C28 C33 -165.1(8)
C33 C28 C29 C30 3.9(17)
P2 C28 C29 C30 179.1(9)
C28 C29 C30 C31 -3.0(18)
C29 C30 C31 C32 1.0(19)
C30 C31 C32 C33 0(2)
C31 C32 C33 C28 1(2)
C29 C28 C33 C32 -3.1(17)
P2 C28 C33 C32 -178.7(10)
C28 P2 C34 C35 159.0(9)
C15 P2 C34 C35 -96.3(9)
C28 P2 C34 C39 -22.4(11)
C15 P2 C34 C39 82.3(10)
C39 C34 C35 C36 1.9(18)
P2 C34 C35 C36 -179.4(10)
C34 C35 C36 C37 0.1(19)
C35 C36 C37 C38 -2(2)
C36 C37 C38 C39 2(2)
C37 C38 C39 C34 0(2)
C35 C34 C39 C38 -1.9(18)
P2 C34 C39 C38 179.5(10)
C44 N4 C40 C41 -2.0(17)
Ga3 N4 C40 C41 177.9(8)
C44 N4 C40 P3 179.0(8)
Ga3 N4 C40 P3 -1.1(13)
C61 P3 C40 N4 -123.1(9)
C55 P3 C40 N4 131.8(9)
C61 P3 C40 C41 58.0(11)
C55 P3 C40 C41 -47.1(11)
N4 C40 C41 C42 3.6(18)
P3 C40 C41 C42 -177.5(10)
C40 C41 C42 C43 -2(2)
C41 C42 C43 C44 -1.5(19)
C40 N4 C44 C43 -1.3(16)
Ga3 N4 C44 C43 178.8(8)
C40 N4 C44 C45 178.4(10)
Ga3 N4 C44 C45 -1.5(12)
C42 C43 C44 N4 3.1(17)
C42 C43 C44 C45 -176.6(11)
C49 N5 C45 C46 3.1(15)
Ga3 N5 C45 C46 -176.4(8)
C49 N5 C45 C44 179.9(10)
Ga3 N5 C45 C44 0.4(12)
N4 C44 C45 N5 0.8(14)
C43 C44 C45 N5 -179.5(10)
N4 C44 C45 C46 177.3(10)
C43 C44 C45 C46 -3.0(18)
N5 C45 C46 C47 -3.6(16)
C44 C45 C46 C47 -180.0(11)
C45 C46 C47 C48 2.7(18)
C46 C47 C48 C49 -1.1(17)
C45 N5 C49 C48 -1.6(16)
Ga3 N5 C49 C48 177.9(8)
C45 N5 C49 C50 -179.7(9)
Ga3 N5 C49 C50 -0.2(12)
C47 C48 C49 N5 0.5(16)
C47 C48 C49 C50 178.5(10)
C54 N6 C50 C51 -4.3(15)
Ga3 N6 C50 C51 175.1(8)
C54 N6 C50 C49 176.7(9)
Ga3 N6 C50 C49 -3.9(11)
N5 C49 C50 N6 2.9(13)
C48 C49 C50 N6 -175.2(10)
N5 C49 C50 C51 -176.1(10)
C48 C49 C50 C51 5.8(16)
N6 C50 C51 C52 3.7(16)
C49 C50 C51 C52 -177.4(10)
C50 C51 C52 C53 -1.9(17)
C51 C52 C53 C54 0.9(18)
C50 N6 C54 C53 3.1(15)
Ga3 N6 C54 C53 -176.2(8)
C50 N6 C54 P4 177.7(7)
Ga3 N6 C54 P4 -1.6(12)
C52 C53 C54 N6 -1.5(18)
C52 C53 C54 P4 -175.8(9)
C67 P4 C54 N6 -120.4(8)
C73 P4 C54 N6 134.4(8)
C67 P4 C54 C53 54.1(11)
C73 P4 C54 C53 -51.1(10)
C61 P3 C55 C60 -20.1(11)
C40 P3 C55 C60 85.0(11)
C61 P3 C55 C56 157.7(9)
C40 P3 C55 C56 -97.1(10)
C60 C55 C56 C57 -3.0(18)
P3 C55 C56 C57 179.0(10)
C55 C56 C57 C58 1(2)
C56 C57 C58 C59 1(2)
C57 C58 C59 C60 -1(2)
C56 C55 C60 C59 3.0(19)
P3 C55 C60 C59 -179.1(10)
C58 C59 C60 C55 -1(2)
C55 P3 C61 C62 113.3(12)
C40 P3 C61 C62 9.5(13)
C55 P3 C61 C66 -69.9(9)
C40 P3 C61 C66 -173.7(9)
C66 C61 C62 C63 2.5(19)
P3 C61 C62 C63 179.2(10)
C61 C62 C63 C64 0(2)
C62 C63 C64 C65 -1(2)
C63 C64 C65 C66 0.2(18)
C64 C65 C66 C61 2.0(17)
C62 C61 C66 C65 -3.3(17)
P3 C61 C66 C65 179.6(9)
C73 P4 C67 C68 -149.8(9)
C54 P4 C67 C68 108.2(9)
C73 P4 C67 C72 30.3(11)
C54 P4 C67 C72 -71.7(10)
C72 C67 C68 C69 1.7(16)
P4 C67 C68 C69 -178.2(8)
C67 C68 C69 C70 -0.3(17)
C68 C69 C70 C71 -0.9(17)
C69 C70 C71 C72 0.7(17)
C70 C71 C72 C67 0.7(17)
C68 C67 C72 C71 -1.9(16)
P4 C67 C72 C71 178.0(8)
C67 P4 C73 C74 -144.6(10)
C54 P4 C73 C74 -43.3(11)
C67 P4 C73 C78 41.0(10)
C54 P4 C73 C78 142.3(9)
C78 C73 C74 C75 -0.1(19)
P4 C73 C74 C75 -174.6(10)
C73 C74 C75 C76 0(2)
C74 C75 C76 C77 0(2)
C75 C76 C77 C78 0.4(18)
C76 C77 C78 C73 -0.8(17)
C74 C73 C78 C77 0.7(17)
P4 C73 C78 C77 175.2(8)
C82 O1 C79 C80 30(2)
O1 C79 C80 C81 -38(2)
C79 C80 C81 C82 31.4(18)
C79 O1 C82 C81 -10(2)
C80 C81 C82 O1 -15.1(16)
C86 O2 C83 C84 -19(3)
O2 C83 C84 C85 13(2)
C83 C84 C85 C86 -3(2)
C83 O2 C86 C85 16(3)
C84 C85 C86 O2 -8(2)
C90 O3 C87 C88 -5.8(19)
O3 C87 C88 C89 26.6(17)
C87 C88 C89 C90 -37.0(16)
C87 O3 C90 C89 -17.4(18)
C88 C89 C90 O3 34.2(17)
